data_7006989
loop_
_publ_author_name
'An, Yan'
'Tong, Ming-Liang'
'Ji, Liang-Nian'
'Mao, Zong-Wan'

_publ_section_title
;
 Double-strand DNA cleavage by copper complexes of 2,2'-dipyridyl with
 electropositive pendants.
;
_journal_issue 17
_journal_name_full 'Dalton transactions (Cambridge, England : 2003)'
_journal_page_first 2066
_journal_page_last 2071
_journal_paper_doi 10.1039/b516132k
_journal_year 2006
_chemical_formula_sum 'C72 H128 Br Cl5 Cu N8 O20'
_chemical_formula_weight 1746.52
_chemical_name_systematic
; 
 ? 
;
_space_group_IT_number 33
_symmetry_cell_setting orthorhombic
_symmetry_space_group_name_Hall 'P 2c -2n'
_symmetry_space_group_name_H-M 'P n a 21'
_atom_sites_solution_hydrogens geom
_atom_sites_solution_primary direct
_atom_sites_solution_secondary difmap
_audit_creation_method SHELXL-97
_cell_angle_alpha 90.00
_cell_angle_beta 90.00
_cell_angle_gamma 90.00
_cell_formula_units_Z 4
_cell_length_a 17.405(4)
_cell_length_b 36.500(9)
_cell_length_c 14.163(4)
_cell_measurement_temperature 293(2)
_cell_volume 8998(4)
_computing_cell_refinement 'SAINT-PLUS, Ver. 6.0, 1997'
_computing_data_collection 'SMART, 1998.'
_computing_data_reduction 'SAINT-PLUS, Ver. 6.0, 1997'
_computing_molecular_graphics 'XP, Ver. 6.10, Bruker AXS Inc., 2000'
_computing_publication_material 'SHELXTL-Bruker AXS Inc., 1998'
_computing_structure_refinement 'SHELXL-97 (Sheldrick, 1997)'
_computing_structure_solution 'SHELXS-97 (Sheldrick, 1990)'
_diffrn_ambient_temperature 293(2)
_diffrn_measured_fraction_theta_full 0.999
_diffrn_measured_fraction_theta_max 0.999
_diffrn_measurement_device_type 'Bruker Apex CCD'
_diffrn_measurement_method '\w scan'
_diffrn_radiation_monochromator graphite
_diffrn_radiation_source 'fine-focus sealed tube'
_diffrn_radiation_type MoK\a
_diffrn_radiation_wavelength 0.71073
_diffrn_reflns_av_R_equivalents 0.0438
_diffrn_reflns_av_sigmaI/netI 0.0697
_diffrn_reflns_limit_h_max 18
_diffrn_reflns_limit_h_min -20
_diffrn_reflns_limit_k_max 42
_diffrn_reflns_limit_k_min -43
_diffrn_reflns_limit_l_max 16
_diffrn_reflns_limit_l_min -16
_diffrn_reflns_number 46184
_diffrn_reflns_theta_full 25.00
_diffrn_reflns_theta_max 25.00
_diffrn_reflns_theta_min 1.94
_diffrn_standards_decay_% 0
_diffrn_standards_interval_count 0
_diffrn_standards_interval_time 0
_diffrn_standards_number 0
_exptl_absorpt_coefficient_mu 0.902
_exptl_absorpt_correction_T_max 0.8402
_exptl_absorpt_correction_T_min 0.7863
_exptl_absorpt_correction_type multi-scan
_exptl_absorpt_process_details 'SADABS (Bruker, 2002)'
_exptl_crystal_colour green
_exptl_crystal_density_diffrn 1.289
_exptl_crystal_density_method 'not measured'
_exptl_crystal_description polyhedral
_exptl_crystal_F_000 3700
_exptl_crystal_size_max 0.28
_exptl_crystal_size_mid 0.26
_exptl_crystal_size_min 0.20
_refine_diff_density_max 0.855
_refine_diff_density_min -1.040
_refine_diff_density_rms 0.111
_refine_ls_abs_structure_details 'Flack H D (1983), Acta Cryst. A39, 876-881'
_refine_ls_abs_structure_Flack 0.019(18)
_refine_ls_extinction_method none
_refine_ls_goodness_of_fit_ref 1.034
_refine_ls_hydrogen_treatment mixed
_refine_ls_matrix_type full
_refine_ls_number_parameters 922
_refine_ls_number_reflns 15557
_refine_ls_number_restraints 220
_refine_ls_restrained_S_all 1.030
_refine_ls_R_factor_all 0.1462
_refine_ls_R_factor_gt 0.0915
_refine_ls_shift/su_max 0.001
_refine_ls_shift/su_mean 0.000
_refine_ls_structure_factor_coef Fsqd
_refine_ls_weighting_details 'calc w=1/[\s^2^(Fo^2^)+(0.1913P)^2^+6.3401P] where P=(Fo^2^+2Fc^2^)/3'
_refine_ls_weighting_scheme calc
_refine_ls_wR_factor_gt 0.2448
_refine_ls_wR_factor_ref 0.3021
_reflns_number_gt 9293
_reflns_number_total 15557
_reflns_threshold_expression >2sigma(I)
_cod_data_source_file b516132k.txt
_cod_data_source_block complex2
_cod_original_cell_volume 8997(4)
_cod_original_sg_symbol_H-M Pna2(1)
_cod_database_code 7006989

loop_
_symmetry_equiv_pos_as_xyz
'x, y, z'
'-x, -y, z+1/2'
'x+1/2, -y+1/2, z'
'-x+1/2, y+1/2, z+1/2'

loop_
_atom_site_label
_atom_site_type_symbol
_atom_site_fract_x
_atom_site_fract_y
_atom_site_fract_z
_atom_site_U_iso_or_equiv
_atom_site_adp_type
_atom_site_occupancy
_atom_site_symmetry_multiplicity
_atom_site_calc_flag
_atom_site_refinement_flags
_atom_site_disorder_assembly
_atom_site_disorder_group
Cu1 Cu 0.92757(3) -0.382343(17) 1.10216(5) 0.05154(16) Uani 1 1 d . . .
Br1 Br 0.96812(4) -0.37719(3) 1.26399(6) 0.0924(3) Uani 1 1 d . . .
N1 N 1.0346(3) -0.38002(12) 1.0504(4) 0.0523(13) Uani 1 1 d . . .
N2 N 0.9349(2) -0.43279(12) 1.0325(3) 0.0486(12) Uani 1 1 d . . .
N3 N 1.2652(2) -0.32046(12) 1.1198(4) 0.0542(13) Uani 1 1 d . . .
N4 N 0.7654(3) -0.52425(13) 0.9320(4) 0.0594(14) Uani 1 1 d . . .
N5 N 0.8890(2) -0.34069(12) 1.0126(4) 0.0535(13) Uani 1 1 d . . .
N6 N 0.8155(3) -0.38263(12) 1.1308(3) 0.0506(13) Uani 1 1 d . . .
N7 N 0.9768(3) -0.27918(15) 0.7463(4) 0.0744(17) Uani 1 1 d . . .
N8 N 0.6903(3) -0.40417(15) 1.4043(4) 0.0696(16) Uani 1 1 d . . .
C1 C 1.0827(3) -0.35278(16) 1.0707(4) 0.0555(16) Uani 1 1 d . . .
H1 H 1.0685 -0.3357 1.1161 0.067 Uiso 1 1 calc R . .
C2 C 1.1529(3) -0.34911(16) 1.0270(4) 0.0551(15) Uani 1 1 d . . .
C3 C 1.1717(4) -0.37588(19) 0.9574(5) 0.074(2) Uani 1 1 d . . .
H3 H 1.2173 -0.3738 0.9236 0.089 Uiso 1 1 calc R . .
C4 C 1.1226(4) -0.40488(18) 0.9399(4) 0.0617(17) Uani 1 1 d . . .
H4 H 1.1361 -0.4234 0.8978 0.074 Uiso 1 1 calc R . .
C5 C 1.0536(3) -0.40560(15) 0.9863(4) 0.0516(15) Uani 1 1 d . . .
C6 C 0.9952(3) -0.43573(16) 0.9763(4) 0.0541(15) Uani 1 1 d . . .
C7 C 1.0089(4) -0.46644(18) 0.9178(5) 0.0694(19) Uani 1 1 d . . .
H7 H 1.0526 -0.4679 0.8803 0.083 Uiso 1 1 calc R . .
C8 C 0.9557(3) -0.49369(19) 0.9187(5) 0.0695(19) Uani 1 1 d . . .
H8 H 0.9625 -0.5138 0.8794 0.083 Uiso 1 1 calc R . .
C9 C 0.8899(3) -0.49229(16) 0.9780(5) 0.0577(17) Uani 1 1 d . . .
C10 C 0.8846(3) -0.46033(16) 1.0330(4) 0.0556(16) Uani 1 1 d . . .
H10 H 0.8426 -0.4582 1.0731 0.067 Uiso 1 1 calc R . .
C11 C 1.2021(3) -0.31703(16) 1.0441(4) 0.0553(15) Uani 1 1 d . . .
H11A H 1.1692 -0.2967 1.0616 0.066 Uiso 1 1 calc R . .
H11B H 1.2267 -0.3106 0.9849 0.066 Uiso 1 1 calc R . .
C12 C 0.8390(4) -0.52380(16) 0.9913(4) 0.0590(16) Uani 1 1 d . . .
H12A H 0.8246 -0.5249 1.0574 0.071 Uiso 1 1 calc R . .
H12B H 0.8679 -0.5459 0.9772 0.071 Uiso 1 1 calc R . .
C13 C 1.2342(4) -0.33359(18) 1.2100(5) 0.0647(18) Uani 1 1 d . . .
H13A H 1.2773 -0.3395 1.2506 0.078 Uiso 1 1 calc R . .
H13B H 1.2069 -0.3563 1.1978 0.078 Uiso 1 1 calc R . .
C14 C 1.1810(4) -0.30870(19) 1.2647(5) 0.073(2) Uani 1 1 d . . .
H14A H 1.2070 -0.2856 1.2768 0.088 Uiso 1 1 calc R . .
H14B H 1.1359 -0.3035 1.2267 0.088 Uiso 1 1 calc R . .
C15 C 1.1563(6) -0.3250(3) 1.3562(6) 0.115(3) Uani 1 1 d . . .
H15A H 1.1307 -0.3481 1.3431 0.138 Uiso 1 1 calc R . .
H15B H 1.2020 -0.3305 1.3929 0.138 Uiso 1 1 calc R . .
C16 C 1.1054(8) -0.3027(4) 1.4142(9) 0.178(5) Uani 1 1 d . . .
H16A H 1.1233 -0.3028 1.4783 0.266 Uiso 1 1 calc R . .
H16B H 1.0543 -0.3126 1.4118 0.266 Uiso 1 1 calc R . .
H16C H 1.1049 -0.2781 1.3907 0.266 Uiso 1 1 calc R . .
C17 C 1.2986(4) -0.28133(18) 1.1271(5) 0.074(2) Uani 1 1 d . . .
H17A H 1.3209 -0.2748 1.0667 0.089 Uiso 1 1 calc R . .
H17B H 1.2567 -0.2644 1.1392 0.089 Uiso 1 1 calc R . .
C18 C 1.3582(4) -0.2763(2) 1.2021(6) 0.086(2) Uani 1 1 d . . .
H18A H 1.4023 -0.2916 1.1883 0.103 Uiso 1 1 calc R . .
H18B H 1.3374 -0.2837 1.2627 0.103 Uiso 1 1 calc R . .
C19 C 1.3835(6) -0.2363(3) 1.2073(8) 0.117(3) Uani 1 1 d . . .
H19A H 1.3983 -0.2279 1.1449 0.141 Uiso 1 1 calc R . .
H19B H 1.4279 -0.2342 1.2484 0.141 Uiso 1 1 calc R . .
C20 C 1.3169(8) -0.2115(4) 1.2461(8) 0.150(5) Uani 1 1 d . . .
H20A H 1.3364 -0.1960 1.2953 0.226 Uiso 1 1 calc R . .
H20B H 1.2768 -0.2268 1.2709 0.226 Uiso 1 1 calc R . .
H20C H 1.2969 -0.1967 1.1958 0.226 Uiso 1 1 calc R . .
C21 C 1.3268(3) -0.3485(2) 1.0845(5) 0.078(2) Uani 1 1 d . . .
H21A H 1.3636 -0.3520 1.1351 0.094 Uiso 1 1 calc R . .
H21B H 1.3011 -0.3718 1.0750 0.094 Uiso 1 1 calc R . .
C22 C 1.3697(4) -0.3404(3) 0.9991(7) 0.102(3) Uani 1 1 d . . .
H22A H 1.4005 -0.3186 1.0092 0.122 Uiso 1 1 calc R . .
H22B H 1.3340 -0.3353 0.9482 0.122 Uiso 1 1 calc R . .
C23 C 1.4200(6) -0.3708(4) 0.9716(9) 0.129(4) Uani 1 1 d . . .
H23A H 1.4500 -0.3780 1.0261 0.154 Uiso 1 1 calc R . .
H23B H 1.3882 -0.3915 0.9538 0.154 Uiso 1 1 calc R . .
C24 C 1.4706(11) -0.3630(6) 0.8966(17) 0.2210(16) Uani 1 1 d U . .
H24A H 1.4767 -0.3845 0.8581 0.332 Uiso 1 1 calc R . .
H24B H 1.5197 -0.3558 0.9215 0.332 Uiso 1 1 calc R . .
H24C H 1.4500 -0.3435 0.8590 0.332 Uiso 1 1 calc R . .
C25 C 0.7189(6) -0.4903(3) 0.9590(8) 0.1126(9) Uani 1 1 d . . .
H25A H 0.7127 -0.4899 1.0271 0.135 Uiso 1 1 calc R . .
H25B H 0.7476 -0.4687 0.9410 0.135 Uiso 1 1 calc R . .
C26 C 0.6408(6) -0.4886(3) 0.9140(8) 0.1126(9) Uani 1 1 d . . .
H26A H 0.6124 -0.5106 0.9300 0.135 Uiso 1 1 calc R . .
H26B H 0.6467 -0.4880 0.8460 0.135 Uiso 1 1 calc R . .
C27 C 0.5943(6) -0.4551(3) 0.9454(5) 0.1126(9) Uani 1 1 d DU . .
H27A H 0.6219 -0.4330 0.9281 0.135 Uiso 1 1 calc R . .
H27B H 0.5455 -0.4550 0.9124 0.135 Uiso 1 1 calc R . .
C28 C 0.5800(6) -0.4550(3) 1.0494(5) 0.1126(9) Uani 1 1 d DU . .
H28A H 0.5338 -0.4415 1.0626 0.169 Uiso 1 1 calc R . .
H28B H 0.6225 -0.4436 1.0811 0.169 Uiso 1 1 calc R . .
H28C H 0.5743 -0.4797 1.0714 0.169 Uiso 1 1 calc R . .
C29 C 0.7223(4) -0.55856(18) 0.9555(6) 0.074(2) Uani 1 1 d . . .
H29A H 0.6808 -0.5612 0.9103 0.089 Uiso 1 1 calc R . .
H29B H 0.7567 -0.5792 0.9466 0.089 Uiso 1 1 calc R . .
C30 C 0.6891(5) -0.5612(2) 1.0516(6) 0.094(3) Uani 1 1 d . . .
H30A H 0.6527 -0.5414 1.0603 0.113 Uiso 1 1 calc R . .
H30B H 0.7299 -0.5580 1.0976 0.113 Uiso 1 1 calc R . .
C31 C 0.6485(6) -0.5977(3) 1.0702(10) 0.144(4) Uani 1 1 d . . .
H31A H 0.6106 -0.6009 1.0207 0.173 Uiso 1 1 calc R . .
H31B H 0.6864 -0.6169 1.0618 0.173 Uiso 1 1 calc R . .
C32 C 0.6131(9) -0.6042(4) 1.1524(13) 0.201(7) Uani 1 1 d . . .
H32A H 0.5983 -0.6295 1.1556 0.302 Uiso 1 1 calc R . .
H32B H 0.5681 -0.5891 1.1570 0.302 Uiso 1 1 calc R . .
H32C H 0.6473 -0.5986 1.2036 0.302 Uiso 1 1 calc R . .
C33 C 0.7837(4) -0.52323(16) 0.8287(4) 0.0615(17) Uani 1 1 d . . .
H33A H 0.8139 -0.5014 0.8166 0.074 Uiso 1 1 calc R . .
H33B H 0.7358 -0.5206 0.7944 0.074 Uiso 1 1 calc R . .
C34 C 0.8268(5) -0.55587(19) 0.7872(5) 0.080(2) Uani 1 1 d . . .
H34A H 0.8754 -0.5585 0.8199 0.096 Uiso 1 1 calc R . .
H34B H 0.7971 -0.5779 0.7986 0.096 Uiso 1 1 calc R . .
C35 C 0.8419(9) -0.5528(4) 0.6844(11) 0.1512(15) Uani 1 1 d U . .
H35A H 0.8701 -0.5744 0.6648 0.181 Uiso 1 1 calc R . .
H35B H 0.7928 -0.5533 0.6519 0.181 Uiso 1 1 calc R . .
C36 C 0.8760(10) -0.5268(5) 0.6577(14) 0.1937(15) Uani 1 1 d U . .
H36A H 0.9201 -0.5229 0.6972 0.290 Uiso 1 1 calc R . .
H36B H 0.8433 -0.5056 0.6606 0.290 Uiso 1 1 calc R . .
H36C H 0.8924 -0.5306 0.5938 0.290 Uiso 1 1 calc R . .
C37 C 0.9286(3) -0.31856(17) 0.9548(4) 0.0570(16) Uani 1 1 d . . .
H37 H 0.9818 -0.3212 0.9548 0.068 Uiso 1 1 calc R . .
C38 C 0.8997(4) -0.29327(16) 0.8975(5) 0.0593(17) Uani 1 1 d . . .
C39 C 0.8182(4) -0.29067(18) 0.8966(5) 0.0707(19) Uani 1 1 d . . .
H39 H 0.7946 -0.2737 0.8571 0.085 Uiso 1 1 calc R . .
C40 C 0.7739(4) -0.31251(18) 0.9526(5) 0.0658(18) Uani 1 1 d . . .
H40 H 0.7205 -0.3114 0.9508 0.079 Uiso 1 1 calc R . .
C41 C 0.8114(3) -0.33590(16) 1.0112(4) 0.0533(15) Uani 1 1 d . . .
C42 C 0.7716(3) -0.36081(15) 1.0808(4) 0.0517(15) Uani 1 1 d . . .
C43 C 0.6926(3) -0.3586(2) 1.0939(5) 0.0694(18) Uani 1 1 d . . .
H43 H 0.6619 -0.3444 1.0545 0.083 Uiso 1 1 calc R . .
C44 C 0.6617(4) -0.37810(18) 1.1671(5) 0.0648(19) Uani 1 1 d . . .
H44 H 0.6089 -0.3772 1.1773 0.078 Uiso 1 1 calc R . .
C45 C 0.7066(3) -0.39901(17) 1.2257(5) 0.0594(17) Uani 1 1 d . . .
C46 C 0.7842(3) -0.40318(16) 1.2005(4) 0.0575(17) Uani 1 1 d . . .
H46 H 0.8144 -0.4203 1.2321 0.069 Uiso 1 1 calc R . .
C47 C 0.9515(4) -0.26717(18) 0.8426(5) 0.073(2) Uani 1 1 d . . .
H47A H 0.9248 -0.2440 0.8362 0.087 Uiso 1 1 calc R . .
H47B H 0.9971 -0.2627 0.8803 0.087 Uiso 1 1 calc R . .
C48 C 0.6732(3) -0.42096(18) 1.3056(5) 0.0639(18) Uani 1 1 d . . .
H48A H 0.6939 -0.4456 1.3033 0.077 Uiso 1 1 calc R . .
H48B H 0.6180 -0.4227 1.2972 0.077 Uiso 1 1 calc R . .
C49 C 1.0435(5) -0.2540(3) 0.7161(7) 0.113(3) Uani 1 1 d . . .
H49A H 1.0877 -0.2598 0.7550 0.135 Uiso 1 1 calc R . .
H49B H 1.0569 -0.2599 0.6515 0.135 Uiso 1 1 calc R . .
C50 C 1.0303(4) -0.2134(2) 0.7218(9) 0.129(4) Uani 1 1 d D . .
H50A H 1.0179 -0.2062 0.7860 0.155 Uiso 1 1 calc R . .
H50B H 0.9882 -0.2062 0.6808 0.155 Uiso 1 1 calc R . .
C51 C 1.1047(6) -0.1955(2) 0.6902(12) 0.1919(15) Uani 1 1 d DU . .
H51A H 1.1477 -0.2081 0.7193 0.230 Uiso 1 1 calc R . .
H51B H 1.1097 -0.1980 0.6222 0.230 Uiso 1 1 calc R . .
C52 C 1.1075(14) -0.1555(3) 0.7162(17) 0.2570(16) Uani 1 1 d DU . .
H52A H 1.0567 -0.1472 0.7317 0.386 Uiso 1 1 calc R . .
H52B H 1.1268 -0.1416 0.6637 0.386 Uiso 1 1 calc R . .
H52C H 1.1407 -0.1522 0.7696 0.386 Uiso 1 1 calc R . .
C53 C 0.9089(9) -0.2765(5) 0.6801(11) 0.1991(9) Uani 1 1 d D . .
H53A H 0.8882 -0.2521 0.6900 0.239 Uiso 1 1 calc R . .
H53B H 0.8710 -0.2933 0.7056 0.239 Uiso 1 1 calc R . .
C54 C 0.9062(4) -0.2827(6) 0.5672(10) 0.1991(9) Uani 1 1 d DU . .
H54A H 0.9318 -0.2628 0.5347 0.239 Uiso 1 1 calc R . .
H54B H 0.9312 -0.3055 0.5503 0.239 Uiso 1 1 calc R . .
C55 C 0.8209(5) -0.2839(5) 0.5409(6) 0.1991(9) Uani 1 1 d DU . .
H55A H 0.7995 -0.3071 0.5612 0.239 Uiso 1 1 calc R . .
H55B H 0.7942 -0.2646 0.5745 0.239 Uiso 1 1 calc R . .
C56 C 0.8072(8) -0.2794(5) 0.4370(6) 0.1991(9) Uani 1 1 d DU . .
H56A H 0.7843 -0.3013 0.4122 0.299 Uiso 1 1 calc R . .
H56B H 0.8552 -0.2749 0.4057 0.299 Uiso 1 1 calc R . .
H56C H 0.7733 -0.2590 0.4266 0.299 Uiso 1 1 calc R . .
C57 C 1.0073(5) -0.3175(2) 0.7522(7) 0.092(2) Uani 1 1 d . . .
H57A H 1.0456 -0.3183 0.8019 0.110 Uiso 1 1 calc R . .
H57B H 0.9655 -0.3335 0.7713 0.110 Uiso 1 1 calc R . .
C58 C 1.0423(6) -0.3330(3) 0.6649(7) 0.101(3) Uani 1 1 d . . .
H58A H 1.0857 -0.3181 0.6453 0.122 Uiso 1 1 calc R . .
H58B H 1.0049 -0.3333 0.6142 0.122 Uiso 1 1 calc R . .
C59 C 1.0700(5) -0.3734(2) 0.6876(8) 0.101(3) Uani 1 1 d . . .
H59A H 1.1045 -0.3730 0.7414 0.121 Uiso 1 1 calc R . .
H59B H 1.0258 -0.3883 0.7043 0.121 Uiso 1 1 calc R . .
C60 C 1.1079(6) -0.3892(2) 0.6098(8) 0.120(3) Uani 1 1 d . . .
H60A H 1.1313 -0.4119 0.6287 0.180 Uiso 1 1 calc R . .
H60B H 1.1467 -0.3728 0.5873 0.180 Uiso 1 1 calc R . .
H60C H 1.0714 -0.3939 0.5603 0.180 Uiso 1 1 calc R . .
C61 C 0.7763(4) -0.4085(3) 1.4232(6) 0.085(2) Uani 1 1 d . . .
H61A H 0.8044 -0.3927 1.3803 0.102 Uiso 1 1 calc R . .
H61B H 0.7911 -0.4336 1.4096 0.102 Uiso 1 1 calc R . .
C62 C 0.8001(6) -0.3992(3) 1.5254(8) 0.1147(14) Uani 1 1 d U . .
H62A H 0.7824 -0.3748 1.5421 0.138 Uiso 1 1 calc R . .
H62B H 0.7775 -0.4166 1.5691 0.138 Uiso 1 1 calc R . .
C63 C 0.8885(5) -0.40101(19) 1.5306(9) 0.1151(14) Uani 1 1 d DU . .
H63A H 0.9105 -0.3865 1.4800 0.138 Uiso 1 1 calc R . .
H63B H 0.9058 -0.3908 1.5902 0.138 Uiso 1 1 calc R . .
C64 C 0.9149(6) -0.4396(2) 1.5223(10) 0.146(4) Uani 1 1 d D . .
H64A H 0.9369 -0.4434 1.4610 0.218 Uiso 1 1 calc R . .
H64B H 0.8720 -0.4558 1.5308 0.218 Uiso 1 1 calc R . .
H64C H 0.9528 -0.4445 1.5699 0.218 Uiso 1 1 calc R . .
C65 C 0.6402(8) -0.4235(4) 1.4750(10) 0.1472(10) Uani 1 1 d . . .
H65A H 0.5869 -0.4206 1.4565 0.177 Uiso 1 1 calc R . .
H65B H 0.6466 -0.4120 1.5361 0.177 Uiso 1 1 calc R . .
C66 C 0.6583(8) -0.4651(3) 1.4845(11) 0.1472(10) Uani 1 1 d . . .
H66A H 0.7083 -0.4684 1.5137 0.177 Uiso 1 1 calc R . .
H66B H 0.6598 -0.4763 1.4224 0.177 Uiso 1 1 calc R . .
C67 C 0.5943(8) -0.4847(3) 1.5472(6) 0.1472(10) Uani 1 1 d DU . .
H67A H 0.5433 -0.4793 1.5234 0.177 Uiso 1 1 calc R . .
H67B H 0.6016 -0.5111 1.5475 0.177 Uiso 1 1 calc R . .
C68 C 0.6051(8) -0.4691(3) 1.6442(7) 0.1472(10) Uani 1 1 d DU . .
H68A H 0.5560 -0.4660 1.6738 0.221 Uiso 1 1 calc R . .
H68B H 0.6305 -0.4458 1.6397 0.221 Uiso 1 1 calc R . .
H68C H 0.6359 -0.4855 1.6812 0.221 Uiso 1 1 calc R . .
C69 C 0.6726(5) -0.3623(2) 1.4068(6) 0.086(2) Uani 1 1 d . . .
H69A H 0.6914 -0.3524 1.4659 0.104 Uiso 1 1 calc R . .
H69B H 0.7006 -0.3505 1.3561 0.104 Uiso 1 1 calc R . .
C70 C 0.5900(5) -0.3532(3) 1.3974(7) 0.101(3) Uani 1 1 d . . .
H70A H 0.5691 -0.3653 1.3422 0.121 Uiso 1 1 calc R . .
H70B H 0.5624 -0.3619 1.4524 0.121 Uiso 1 1 calc R . .
C71 C 0.5796(6) -0.3135(3) 1.3882(11) 0.149(5) Uani 1 1 d . . .
H71A H 0.6067 -0.3019 1.4400 0.178 Uiso 1 1 calc R . .
H71B H 0.6044 -0.3058 1.3302 0.178 Uiso 1 1 calc R . .
C72 C 0.5068(11) -0.3003(6) 1.3874(16) 0.2161(16) Uani 1 1 d U . .
H72A H 0.5043 -0.2791 1.3473 0.324 Uiso 1 1 calc R . .
H72B H 0.4920 -0.2936 1.4504 0.324 Uiso 1 1 calc R . .
H72C H 0.4725 -0.3188 1.3640 0.324 Uiso 1 1 calc R . .
Cl1 Cl 0.75725(12) -0.19401(6) 0.75113(18) 0.0999(7) Uani 1 1 d . . .
Cl2 Cl 0.92738(11) 0.22994(5) 0.5636(2) 0.0992(8) Uani 1 1 d . . .
Cl3 Cl 0.68913(15) -0.00824(6) 0.76889(15) 0.1062(7) Uani 1 1 d . . .
Cl4 Cl 0.68573(16) 0.09739(5) 1.30181(15) 0.0973(7) Uani 1 1 d . . .
Cl5 Cl 1.06911(11) 0.08851(8) 0.7681(2) 0.1168(8) Uani 1 1 d . . .
O1 O 0.8302(6) -0.2007(3) 0.7689(8) 0.1681(14) Uani 1 1 d U . .
O2 O 0.7492(6) -0.1567(3) 0.7728(9) 0.1956(15) Uani 1 1 d U . .
O3 O 0.7255(8) -0.2000(4) 0.6685(11) 0.2287(15) Uani 1 1 d U . .
O4 O 0.7035(9) -0.2021(4) 0.8258(12) 0.2484(15) Uani 1 1 d U . .
O5 O 0.9588(5) 0.2641(3) 0.5727(7) 0.1540(14) Uani 1 1 d U . .
O6 O 0.8582(5) 0.2291(2) 0.6141(8) 0.1588(14) Uani 1 1 d U . .
O7 O 0.9655(6) 0.1999(3) 0.5949(9) 0.1760(15) Uani 1 1 d U . .
O8 O 0.9050(9) 0.2207(5) 0.4621(13) 0.2524(15) Uani 1 1 d U . .
O9 O 0.7391(3) 0.00885(16) 0.7038(4) 0.0997(12) Uani 1 1 d U . .
O10 O 0.6250(8) 0.0227(4) 0.7864(11) 0.2315(15) Uani 1 1 d U . .
O11 O 0.6611(6) -0.0393(3) 0.7391(9) 0.1819(15) Uani 1 1 d U . .
O12 O 0.7044(8) -0.0061(4) 0.8635(10) 0.2164(15) Uani 1 1 d U . .
O13 O 0.7120(5) 0.0958(2) 1.3956(6) 0.1407(14) Uani 1 1 d U . .
O14 O 0.6892(7) 0.0665(3) 1.2601(10) 0.2032(15) Uani 1 1 d U . .
O15 O 0.6985(6) 0.1270(3) 1.2548(9) 0.1731(15) Uani 1 1 d U . .
O16 O 0.5983(10) 0.1055(5) 1.3213(15) 0.2690(16) Uani 1 1 d U . .
O17 O 1.0361(4) 0.0700(2) 0.8422(6) 0.1227(13) Uani 1 1 d U . .
O18 O 1.0241(6) 0.1071(3) 0.7130(9) 0.1773(15) Uani 1 1 d U . .
O19 O 1.1316(6) 0.0737(3) 0.7313(8) 0.1664(14) Uani 1 1 d U . .
O20 O 1.1100(8) 0.1200(3) 0.8178(10) 0.2007(15) Uani 1 1 d U . .

loop_
_atom_site_aniso_label
_atom_site_aniso_U_11
_atom_site_aniso_U_22
_atom_site_aniso_U_33
_atom_site_aniso_U_23
_atom_site_aniso_U_13
_atom_site_aniso_U_12
Cu1 0.0384(3) 0.0582(3) 0.0580(4) -0.0008(4) 0.0054(3) 0.0013(3)
Br1 0.0681(4) 0.1495(7) 0.0598(4) -0.0069(5) -0.0015(4) -0.0186(4)
N1 0.048(2) 0.055(3) 0.054(3) -0.003(2) -0.006(2) -0.002(2)
N2 0.040(2) 0.057(3) 0.049(3) 0.002(2) 0.001(2) 0.0004(19)
N3 0.045(2) 0.059(3) 0.060(3) 0.002(2) 0.000(2) -0.0039(19)
N4 0.052(2) 0.050(3) 0.076(3) 0.002(2) -0.010(2) -0.004(2)
N5 0.040(2) 0.053(3) 0.067(3) 0.001(2) 0.012(2) -0.0021(19)
N6 0.049(2) 0.051(2) 0.051(3) 0.001(2) 0.006(2) -0.002(2)
N7 0.071(3) 0.071(3) 0.081(4) 0.023(3) 0.014(3) 0.014(3)
N8 0.078(3) 0.070(3) 0.061(3) 0.008(3) 0.018(3) 0.007(3)
C1 0.042(3) 0.058(3) 0.065(4) 0.001(3) 0.005(3) 0.000(2)
C2 0.047(3) 0.063(3) 0.055(3) 0.010(3) -0.003(3) -0.008(3)
C3 0.051(3) 0.095(5) 0.076(4) -0.002(4) 0.027(3) -0.014(3)
C4 0.062(3) 0.077(4) 0.046(3) -0.005(3) 0.010(3) 0.006(3)
C5 0.041(3) 0.054(3) 0.060(4) -0.004(3) -0.001(2) -0.004(2)
C6 0.047(3) 0.060(3) 0.055(3) -0.003(3) -0.009(3) -0.001(3)
C7 0.059(3) 0.078(4) 0.072(4) -0.015(3) 0.009(3) -0.010(3)
C8 0.055(3) 0.077(4) 0.076(4) -0.022(4) 0.006(3) 0.001(3)
C9 0.052(3) 0.053(3) 0.067(4) -0.004(3) -0.008(3) -0.002(3)
C10 0.048(3) 0.069(4) 0.050(3) -0.005(3) 0.006(3) -0.002(3)
C11 0.040(3) 0.064(3) 0.062(4) 0.016(3) -0.008(3) -0.007(2)
C12 0.066(3) 0.060(3) 0.051(3) 0.005(3) -0.013(3) -0.012(3)
C13 0.063(4) 0.063(4) 0.068(4) 0.017(3) 0.001(3) 0.002(3)
C14 0.074(4) 0.077(4) 0.069(4) 0.003(4) 0.004(4) -0.002(3)
C15 0.141(7) 0.135(7) 0.070(5) 0.022(5) 0.023(5) 0.011(6)
C16 0.228(12) 0.192(12) 0.114(8) 0.041(8) 0.094(8) 0.017(10)
C17 0.073(4) 0.065(4) 0.086(5) 0.007(3) 0.006(4) -0.010(3)
C18 0.083(5) 0.092(5) 0.084(5) 0.007(4) -0.031(4) -0.020(4)
C19 0.123(7) 0.124(7) 0.106(7) -0.005(6) -0.043(6) -0.003(6)
C20 0.199(11) 0.160(9) 0.092(8) 0.018(7) -0.018(8) -0.062(9)
C21 0.048(3) 0.110(5) 0.077(5) 0.010(4) -0.004(3) 0.022(3)
C22 0.051(4) 0.165(8) 0.088(6) -0.014(6) 0.002(4) -0.006(5)
C23 0.096(6) 0.176(10) 0.113(8) 0.018(7) 0.021(6) 0.039(6)
C24 0.221(2) 0.221(2) 0.221(2) -0.0004(14) -0.0001(14) 0.0004(14)
C25 0.1103(12) 0.1128(13) 0.1149(13) -0.0014(10) -0.0003(10) 0.0032(10)
C26 0.1103(12) 0.1128(13) 0.1149(13) -0.0014(10) -0.0003(10) 0.0032(10)
C27 0.1103(12) 0.1128(13) 0.1149(13) -0.0014(10) -0.0003(10) 0.0032(10)
C28 0.1103(12) 0.1128(13) 0.1149(13) -0.0014(10) -0.0003(10) 0.0032(10)
C29 0.071(4) 0.059(3) 0.093(5) 0.006(3) -0.014(4) -0.023(3)
C30 0.088(5) 0.095(5) 0.100(6) 0.018(5) 0.008(5) -0.029(4)
C31 0.131(7) 0.132(7) 0.170(11) 0.047(7) -0.003(7) -0.070(6)
C32 0.183(13) 0.206(12) 0.215(14) 0.106(11) 0.056(11) -0.028(11)
C33 0.084(4) 0.055(3) 0.046(3) -0.007(3) -0.009(3) 0.009(3)
C34 0.100(5) 0.066(4) 0.075(5) -0.013(3) 0.018(4) 0.009(4)
C35 0.1517(19) 0.151(2) 0.151(2) -0.0011(14) 0.0014(14) 0.0008(14)
C36 0.194(2) 0.193(2) 0.194(2) -0.0007(14) 0.0016(14) 0.0006(14)
C37 0.054(3) 0.065(3) 0.052(3) -0.001(3) -0.003(3) 0.000(3)
C38 0.067(3) 0.053(3) 0.058(4) 0.002(3) 0.004(3) 0.003(3)
C39 0.066(4) 0.070(4) 0.076(4) 0.027(3) -0.001(3) 0.009(3)
C40 0.055(3) 0.074(4) 0.068(4) 0.005(3) 0.010(3) 0.014(3)
C41 0.054(3) 0.062(3) 0.044(3) 0.008(3) 0.006(3) -0.003(3)
C42 0.044(3) 0.056(3) 0.056(4) 0.002(3) 0.006(2) 0.002(2)
C43 0.043(3) 0.096(4) 0.069(4) 0.008(4) 0.001(3) 0.004(3)
C44 0.046(3) 0.081(4) 0.067(4) 0.009(3) 0.003(3) 0.004(3)
C45 0.049(3) 0.062(3) 0.068(4) 0.004(3) 0.015(3) -0.004(3)
C46 0.058(3) 0.055(3) 0.059(4) 0.001(3) 0.005(3) -0.002(3)
C47 0.085(4) 0.062(4) 0.071(4) 0.009(3) 0.001(4) -0.003(3)
C48 0.045(3) 0.073(4) 0.074(4) 0.005(3) 0.011(3) -0.003(3)
C49 0.106(6) 0.127(7) 0.105(6) 0.041(5) 0.042(5) -0.008(5)
C50 0.106(6) 0.105(6) 0.176(10) 0.050(6) 0.025(7) -0.028(5)
C51 0.192(2) 0.191(2) 0.192(2) 0.0013(14) 0.0019(14) -0.0009(14)
C52 0.257(2) 0.257(2) 0.257(2) -0.0001(14) 0.0005(14) -0.0003(14)
C53 0.1993(11) 0.1995(12) 0.1986(12) -0.0005(8) -0.0005(8) 0.0009(8)
C54 0.1993(11) 0.1995(12) 0.1986(12) -0.0005(8) -0.0005(8) 0.0009(8)
C55 0.1993(11) 0.1995(12) 0.1986(12) -0.0005(8) -0.0005(8) 0.0009(8)
C56 0.1993(11) 0.1995(12) 0.1986(12) -0.0005(8) -0.0005(8) 0.0009(8)
C57 0.096(5) 0.076(4) 0.104(6) 0.013(4) 0.032(5) 0.024(4)
C58 0.106(6) 0.112(6) 0.086(6) -0.006(5) -0.007(5) 0.030(5)
C59 0.093(6) 0.088(5) 0.121(7) -0.019(5) -0.009(5) 0.012(4)
C60 0.143(7) 0.101(6) 0.117(7) -0.044(6) -0.017(7) 0.032(5)
C61 0.068(4) 0.119(6) 0.068(4) -0.005(4) 0.000(4) -0.002(4)
C62 0.1142(19) 0.1161(19) 0.114(2) -0.0005(14) -0.0006(14) 0.0013(14)
C63 0.1143(19) 0.1165(19) 0.114(2) -0.0004(14) -0.0014(14) -0.0012(14)
C64 0.118(7) 0.162(9) 0.157(9) -0.062(7) -0.053(7) 0.046(6)
C65 0.1481(13) 0.1465(13) 0.1469(14) 0.0017(10) 0.0019(10) 0.0000(10)
C66 0.1481(13) 0.1465(13) 0.1469(14) 0.0017(10) 0.0019(10) 0.0000(10)
C67 0.1481(13) 0.1465(13) 0.1469(14) 0.0017(10) 0.0019(10) 0.0000(10)
C68 0.1481(13) 0.1465(13) 0.1469(14) 0.0017(10) 0.0019(10) 0.0000(10)
C69 0.096(5) 0.080(5) 0.083(5) -0.017(4) -0.001(4) 0.014(4)
C70 0.088(5) 0.121(7) 0.095(6) 0.004(5) 0.011(5) 0.025(5)
C71 0.131(7) 0.105(6) 0.210(13) -0.031(7) -0.062(8) 0.059(5)
C72 0.216(2) 0.216(2) 0.217(2) -0.0003(14) -0.0007(14) 0.0008(14)
Cl1 0.0943(12) 0.1012(13) 0.1043(16) -0.0105(12) -0.0113(12) 0.0282(11)
Cl2 0.0756(11) 0.0747(11) 0.147(2) 0.0007(12) 0.0099(12) 0.0020(9)
Cl3 0.1622(17) 0.0912(11) 0.0652(10) -0.0022(9) 0.0253(13) -0.0559(12)
Cl4 0.1502(19) 0.0745(11) 0.0672(11) 0.0056(9) -0.0034(12) -0.0008(12)
Cl5 0.0704(10) 0.1649(19) 0.1150(16) 0.0545(15) 0.0056(12) 0.0404(11)
O1 0.1660(19) 0.1679(19) 0.170(2) -0.0017(14) -0.0022(14) 0.0031(14)
O2 0.1963(19) 0.195(2) 0.196(2) -0.0007(14) -0.0003(14) 0.0024(14)
O3 0.2285(19) 0.230(2) 0.228(2) -0.0014(14) -0.0010(14) 0.0008(14)
O4 0.2486(19) 0.249(2) 0.248(2) 0.0000(14) 0.0004(14) -0.0017(14)
O5 0.1531(18) 0.1532(19) 0.156(2) 0.0009(14) -0.0006(14) -0.0033(14)
O6 0.1585(18) 0.1580(19) 0.160(2) -0.0005(14) 0.0042(14) 0.0003(14)
O7 0.1754(19) 0.1746(19) 0.178(2) 0.0020(14) -0.0002(14) 0.0019(14)
O8 0.252(2) 0.253(2) 0.252(2) 0.0003(14) -0.0002(14) -0.0008(14)
O9 0.1012(17) 0.0993(17) 0.0985(18) 0.0011(13) 0.0030(13) -0.0030(13)
O10 0.2320(19) 0.231(2) 0.232(2) -0.0004(14) 0.0032(14) 0.0007(14)
O11 0.1839(19) 0.180(2) 0.182(2) -0.0021(14) 0.0018(14) -0.0027(14)
O12 0.2162(19) 0.218(2) 0.216(2) -0.0003(14) -0.0001(14) -0.0020(14)
O13 0.1443(18) 0.1397(19) 0.138(2) 0.0004(14) -0.0022(14) 0.0031(14)
O14 0.2054(19) 0.202(2) 0.202(2) -0.0009(14) -0.0021(14) 0.0014(14)
O15 0.1752(19) 0.1711(19) 0.173(2) 0.0021(14) -0.0006(14) -0.0030(14)
O16 0.268(2) 0.270(2) 0.269(2) 0.0001(14) 0.0006(14) 0.0010(14)
O17 0.1210(17) 0.1234(18) 0.1238(19) 0.0051(14) -0.0003(14) -0.0010(14)
O18 0.1760(19) 0.1789(19) 0.177(2) 0.0026(14) -0.0005(14) 0.0023(14)
O19 0.1653(19) 0.1678(19) 0.166(2) 0.0028(14) 0.0010(14) 0.0031(14)
O20 0.2005(19) 0.201(2) 0.201(2) 0.0002(14) 0.0004(14) -0.0028(14)

loop_
_atom_type_symbol
_atom_type_description
_atom_type_scat_dispersion_real
_atom_type_scat_dispersion_imag
_atom_type_scat_source
C C 0.0033 0.0016 'International Tables Vol C Tables 4.2.6.8 and 6.1.1.4'
H H 0.0000 0.0000 'International Tables Vol C Tables 4.2.6.8 and 6.1.1.4'
N N 0.0061 0.0033 'International Tables Vol C Tables 4.2.6.8 and 6.1.1.4'
O O 0.0106 0.0060 'International Tables Vol C Tables 4.2.6.8 and 6.1.1.4'
Cl Cl 0.1484 0.1585 'International Tables Vol C Tables 4.2.6.8 and 6.1.1.4'
Cu Cu 0.3201 1.2651 'International Tables Vol C Tables 4.2.6.8 and 6.1.1.4'
Br Br -0.2901 2.4595 'International Tables Vol C Tables 4.2.6.8 and 6.1.1.4'

loop_
_geom_angle_atom_site_label_1
_geom_angle_atom_site_label_2
_geom_angle_atom_site_label_3
_geom_angle
_geom_angle_site_symmetry_1
_geom_angle_site_symmetry_3
_geom_angle_publ_flag
N6 Cu1 N1 170.0(2) . . ?
N6 Cu1 N5 79.23(17) . . ?
N1 Cu1 N5 92.61(18) . . ?
N6 Cu1 N2 98.67(17) . . ?
N1 Cu1 N2 78.95(17) . . ?
N5 Cu1 N2 111.92(19) . . ?
N6 Cu1 Br1 95.38(14) . . ?
N1 Cu1 Br1 94.15(15) . . ?
N5 Cu1 Br1 127.98(14) . . ?
N2 Cu1 Br1 120.00(13) . . ?
C1 N1 C5 120.6(5) . . ?
C1 N1 Cu1 122.5(4) . . ?
C5 N1 Cu1 116.6(4) . . ?
C6 N2 C10 117.6(5) . . ?
C6 N2 Cu1 113.8(4) . . ?
C10 N2 Cu1 128.4(4) . . ?
C13 N3 C11 111.7(4) . . ?
C13 N3 C17 112.4(5) . . ?
C11 N3 C17 103.8(4) . . ?
C13 N3 C21 108.5(5) . . ?
C11 N3 C21 108.6(5) . . ?
C17 N3 C21 111.7(5) . . ?
C29 N4 C33 110.1(5) . . ?
C29 N4 C25 110.8(6) . . ?
C33 N4 C25 109.7(6) . . ?
C29 N4 C12 107.8(5) . . ?
C33 N4 C12 111.0(5) . . ?
C25 N4 C12 107.4(5) . . ?
C37 N5 C41 115.1(5) . . ?
C37 N5 Cu1 130.1(4) . . ?
C41 N5 Cu1 114.8(4) . . ?
C42 N6 C46 119.6(5) . . ?
C42 N6 Cu1 117.3(4) . . ?
C46 N6 Cu1 123.1(4) . . ?
C47 N7 C57 109.0(6) . . ?
C47 N7 C53 108.4(8) . . ?
C57 N7 C53 111.8(9) . . ?
C47 N7 C49 107.4(6) . . ?
C57 N7 C49 107.8(6) . . ?
C53 N7 C49 112.3(9) . . ?
C65 N8 C61 113.7(7) . . ?
C65 N8 C48 107.6(7) . . ?
C61 N8 C48 107.7(5) . . ?
C65 N8 C69 109.3(7) . . ?
C61 N8 C69 106.9(6) . . ?
C48 N8 C69 111.6(5) . . ?
N1 C1 C2 122.3(6) . . ?
N1 C1 H1 118.8 . . ?
C2 C1 H1 118.8 . . ?
C1 C2 C3 116.7(5) . . ?
C1 C2 C11 121.4(6) . . ?
C3 C2 C11 121.6(5) . . ?
C4 C3 C2 120.4(6) . . ?
C4 C3 H3 119.8 . . ?
C2 C3 H3 119.8 . . ?
C5 C4 C3 118.1(6) . . ?
C5 C4 H4 121.0 . . ?
C3 C4 H4 121.0 . . ?
N1 C5 C4 121.8(5) . . ?
N1 C5 C6 113.9(5) . . ?
C4 C5 C6 124.2(5) . . ?
N2 C6 C7 123.4(5) . . ?
N2 C6 C5 114.9(5) . . ?
C7 C6 C5 121.4(5) . . ?
C8 C7 C6 117.4(6) . . ?
C8 C7 H7 121.3 . . ?
C6 C7 H7 121.3 . . ?
C7 C8 C9 121.9(6) . . ?
C7 C8 H8 119.1 . . ?
C9 C8 H8 119.1 . . ?
C10 C9 C8 114.2(5) . . ?
C10 C9 C12 122.8(6) . . ?
C8 C9 C12 122.3(6) . . ?
N2 C10 C9 125.5(5) . . ?
N2 C10 H10 117.2 . . ?
C9 C10 H10 117.2 . . ?
C2 C11 N3 117.7(5) . . ?
C2 C11 H11A 107.9 . . ?
N3 C11 H11A 107.9 . . ?
C2 C11 H11B 107.9 . . ?
N3 C11 H11B 107.9 . . ?
H11A C11 H11B 107.2 . . ?
C9 C12 N4 116.3(5) . . ?
C9 C12 H12A 108.2 . . ?
N4 C12 H12A 108.2 . . ?
C9 C12 H12B 108.2 . . ?
N4 C12 H12B 108.2 . . ?
H12A C12 H12B 107.4 . . ?
N3 C13 C14 118.4(5) . . ?
N3 C13 H13A 107.7 . . ?
C14 C13 H13A 107.7 . . ?
N3 C13 H13B 107.7 . . ?
C14 C13 H13B 107.7 . . ?
H13A C13 H13B 107.1 . . ?
C15 C14 C13 112.5(7) . . ?
C15 C14 H14A 109.1 . . ?
C13 C14 H14A 109.1 . . ?
C15 C14 H14B 109.1 . . ?
C13 C14 H14B 109.1 . . ?
H14A C14 H14B 107.8 . . ?
C16 C15 C14 116.3(9) . . ?
C16 C15 H15A 108.2 . . ?
C14 C15 H15A 108.2 . . ?
C16 C15 H15B 108.2 . . ?
C14 C15 H15B 108.2 . . ?
H15A C15 H15B 107.4 . . ?
C15 C16 H16A 109.5 . . ?
C15 C16 H16B 109.5 . . ?
H16A C16 H16B 109.5 . . ?
C15 C16 H16C 109.5 . . ?
H16A C16 H16C 109.5 . . ?
H16B C16 H16C 109.5 . . ?
C18 C17 N3 115.0(6) . . ?
C18 C17 H17A 108.5 . . ?
N3 C17 H17A 108.5 . . ?
C18 C17 H17B 108.5 . . ?
N3 C17 H17B 108.5 . . ?
H17A C17 H17B 107.5 . . ?
C17 C18 C19 110.7(7) . . ?
C17 C18 H18A 109.5 . . ?
C19 C18 H18A 109.5 . . ?
C17 C18 H18B 109.5 . . ?
C19 C18 H18B 109.5 . . ?
H18A C18 H18B 108.1 . . ?
C18 C19 C20 110.8(9) . . ?
C18 C19 H19A 109.5 . . ?
C20 C19 H19A 109.5 . . ?
C18 C19 H19B 109.5 . . ?
C20 C19 H19B 109.5 . . ?
H19A C19 H19B 108.1 . . ?
C19 C20 H20A 109.5 . . ?
C19 C20 H20B 109.5 . . ?
H20A C20 H20B 109.5 . . ?
C19 C20 H20C 109.5 . . ?
H20A C20 H20C 109.5 . . ?
H20B C20 H20C 109.5 . . ?
C22 C21 N3 119.0(7) . . ?
C22 C21 H21A 107.6 . . ?
N3 C21 H21A 107.6 . . ?
C22 C21 H21B 107.6 . . ?
N3 C21 H21B 107.6 . . ?
H21A C21 H21B 107.0 . . ?
C21 C22 C23 112.0(9) . . ?
C21 C22 H22A 109.2 . . ?
C23 C22 H22A 109.2 . . ?
C21 C22 H22B 109.2 . . ?
C23 C22 H22B 109.2 . . ?
H22A C22 H22B 107.9 . . ?
C24 C23 C22 115.0(13) . . ?
C24 C23 H23A 108.5 . . ?
C22 C23 H23A 108.5 . . ?
C24 C23 H23B 108.5 . . ?
C22 C23 H23B 108.5 . . ?
H23A C23 H23B 107.5 . . ?
C23 C24 H24A 109.5 . . ?
C23 C24 H24B 109.5 . . ?
H24A C24 H24B 109.5 . . ?
C23 C24 H24C 109.5 . . ?
H24A C24 H24C 109.5 . . ?
H24B C24 H24C 109.5 . . ?
C26 C25 N4 114.1(8) . . ?
C26 C25 H25A 108.7 . . ?
N4 C25 H25A 108.7 . . ?
C26 C25 H25B 108.7 . . ?
N4 C25 H25B 108.7 . . ?
H25A C25 H25B 107.6 . . ?
C25 C26 C27 112.9(9) . . ?
C25 C26 H26A 109.0 . . ?
C27 C26 H26A 109.0 . . ?
C25 C26 H26B 109.0 . . ?
C27 C26 H26B 109.0 . . ?
H26A C26 H26B 107.8 . . ?
C28 C27 C26 112.1(8) . . ?
C28 C27 H27A 109.2 . . ?
C26 C27 H27A 109.2 . . ?
C28 C27 H27B 109.2 . . ?
C26 C27 H27B 109.2 . . ?
H27A C27 H27B 107.9 . . ?
C27 C28 H28A 109.5 . . ?
C27 C28 H28B 109.5 . . ?
H28A C28 H28B 109.5 . . ?
C27 C28 H28C 109.5 . . ?
H28A C28 H28C 109.5 . . ?
H28B C28 H28C 109.5 . . ?
C30 C29 N4 117.0(6) . . ?
C30 C29 H29A 108.1 . . ?
N4 C29 H29A 108.1 . . ?
C30 C29 H29B 108.1 . . ?
N4 C29 H29B 108.1 . . ?
H29A C29 H29B 107.3 . . ?
C29 C30 C31 113.2(8) . . ?
C29 C30 H30A 108.9 . . ?
C31 C30 H30A 108.9 . . ?
C29 C30 H30B 108.9 . . ?
C31 C30 H30B 108.9 . . ?
H30A C30 H30B 107.7 . . ?
C32 C31 C30 121.0(12) . . ?
C32 C31 H31A 107.1 . . ?
C30 C31 H31A 107.1 . . ?
C32 C31 H31B 107.1 . . ?
C30 C31 H31B 107.1 . . ?
H31A C31 H31B 106.8 . . ?
C31 C32 H32A 109.5 . . ?
C31 C32 H32B 109.5 . . ?
H32A C32 H32B 109.5 . . ?
C31 C32 H32C 109.5 . . ?
H32A C32 H32C 109.5 . . ?
H32B C32 H32C 109.5 . . ?
N4 C33 C34 117.5(5) . . ?
N4 C33 H33A 107.9 . . ?
C34 C33 H33A 107.9 . . ?
N4 C33 H33B 107.9 . . ?
C34 C33 H33B 107.9 . . ?
H33A C33 H33B 107.2 . . ?
C35 C34 C33 113.9(8) . . ?
C35 C34 H34A 108.8 . . ?
C33 C34 H34A 108.8 . . ?
C35 C34 H34B 108.8 . . ?
C33 C34 H34B 108.8 . . ?
H34A C34 H34B 107.7 . . ?
C36 C35 C34 117.6(15) . . ?
C36 C35 H35A 107.9 . . ?
C34 C35 H35A 107.9 . . ?
C36 C35 H35B 107.9 . . ?
C34 C35 H35B 107.9 . . ?
H35A C35 H35B 107.2 . . ?
C35 C36 H36A 109.5 . . ?
C35 C36 H36B 109.5 . . ?
H36A C36 H36B 109.5 . . ?
C35 C36 H36C 109.5 . . ?
H36A C36 H36C 109.5 . . ?
H36B C36 H36C 109.5 . . ?
C38 C37 N5 126.6(6) . . ?
C38 C37 H37 116.7 . . ?
N5 C37 H37 116.7 . . ?
C37 C38 C39 115.5(6) . . ?
C37 C38 C47 121.4(6) . . ?
C39 C38 C47 123.0(6) . . ?
C40 C39 C38 121.3(6) . . ?
C40 C39 H39 119.3 . . ?
C38 C39 H39 119.3 . . ?
C41 C40 C39 116.9(6) . . ?
C41 C40 H40 121.6 . . ?
C39 C40 H40 121.6 . . ?
C40 C41 N5 124.5(5) . . ?
C40 C41 C42 123.9(5) . . ?
N5 C41 C42 111.6(5) . . ?
N6 C42 C43 122.7(6) . . ?
N6 C42 C41 116.8(5) . . ?
C43 C42 C41 120.4(5) . . ?
C44 C43 C42 117.3(6) . . ?
C44 C43 H43 121.3 . . ?
C42 C43 H43 121.3 . . ?
C43 C44 C45 121.7(6) . . ?
C43 C44 H44 119.2 . . ?
C45 C44 H44 119.2 . . ?
C44 C45 C46 117.0(6) . . ?
C44 C45 C48 122.2(5) . . ?
C46 C45 C48 120.3(6) . . ?
N6 C46 C45 120.8(6) . . ?
N6 C46 H46 119.6 . . ?
C45 C46 H46 119.6 . . ?
N7 C47 C38 117.0(6) . . ?
N7 C47 H47A 108.0 . . ?
C38 C47 H47A 108.0 . . ?
N7 C47 H47B 108.0 . . ?
C38 C47 H47B 108.0 . . ?
H47A C47 H47B 107.3 . . ?
C45 C48 N8 113.1(5) . . ?
C45 C48 H48A 109.0 . . ?
N8 C48 H48A 109.0 . . ?
C45 C48 H48B 109.0 . . ?
N8 C48 H48B 109.0 . . ?
H48A C48 H48B 107.8 . . ?
C50 C49 N7 117.3(7) . . ?
C50 C49 H49A 108.0 . . ?
N7 C49 H49A 108.0 . . ?
C50 C49 H49B 108.0 . . ?
N7 C49 H49B 108.0 . . ?
H49A C49 H49B 107.2 . . ?
C49 C50 C51 106.1(7) . . ?
C49 C50 H50A 110.5 . . ?
C51 C50 H50A 110.5 . . ?
C49 C50 H50B 110.5 . . ?
C51 C50 H50B 110.5 . . ?
H50A C50 H50B 108.7 . . ?
C52 C51 C50 111.8(12) . . ?
C52 C51 H51A 109.2 . . ?
C50 C51 H51A 109.2 . . ?
C52 C51 H51B 109.2 . . ?
C50 C51 H51B 109.2 . . ?
H51A C51 H51B 107.9 . . ?
C51 C52 H52A 109.5 . . ?
C51 C52 H52B 109.5 . . ?
H52A C52 H52B 109.5 . . ?
C51 C52 H52C 109.5 . . ?
H52A C52 H52C 109.5 . . ?
H52B C52 H52C 109.5 . . ?
N7 C53 C54 128.8(12) . . ?
N7 C53 H53A 105.1 . . ?
C54 C53 H53A 105.1 . . ?
N7 C53 H53B 105.1 . . ?
C54 C53 H53B 105.1 . . ?
H53A C53 H53B 105.9 . . ?
C55 C54 C53 105.8(9) . . ?
C55 C54 H54A 110.6 . . ?
C53 C54 H54A 110.6 . . ?
C55 C54 H54B 110.6 . . ?
C53 C54 H54B 110.6 . . ?
H54A C54 H54B 108.7 . . ?
C56 C55 C54 113.0(9) . . ?
C56 C55 H55A 109.0 . . ?
C54 C55 H55A 109.0 . . ?
C56 C55 H55B 109.0 . . ?
C54 C55 H55B 109.0 . . ?
H55A C55 H55B 107.8 . . ?
C55 C56 H56A 109.5 . . ?
C55 C56 H56B 109.5 . . ?
H56A C56 H56B 109.5 . . ?
C55 C56 H56C 109.5 . . ?
H56A C56 H56C 109.5 . . ?
H56B C56 H56C 109.5 . . ?
C58 C57 N7 116.9(7) . . ?
C58 C57 H57A 108.1 . . ?
N7 C57 H57A 108.1 . . ?
C58 C57 H57B 108.1 . . ?
N7 C57 H57B 108.1 . . ?
H57A C57 H57B 107.3 . . ?
C57 C58 C59 108.0(8) . . ?
C57 C58 H58A 110.1 . . ?
C59 C58 H58A 110.1 . . ?
C57 C58 H58B 110.1 . . ?
C59 C58 H58B 110.1 . . ?
H58A C58 H58B 108.4 . . ?
C60 C59 C58 111.4(9) . . ?
C60 C59 H59A 109.4 . . ?
C58 C59 H59A 109.4 . . ?
C60 C59 H59B 109.4 . . ?
C58 C59 H59B 109.4 . . ?
H59A C59 H59B 108.0 . . ?
C59 C60 H60A 109.5 . . ?
C59 C60 H60B 109.5 . . ?
H60A C60 H60B 109.5 . . ?
C59 C60 H60C 109.5 . . ?
H60A C60 H60C 109.5 . . ?
H60B C60 H60C 109.5 . . ?
N8 C61 C62 113.8(6) . . ?
N8 C61 H61A 108.8 . . ?
C62 C61 H61A 108.8 . . ?
N8 C61 H61B 108.8 . . ?
C62 C61 H61B 108.8 . . ?
H61A C61 H61B 107.7 . . ?
C63 C62 C61 107.6(8) . . ?
C63 C62 H62A 110.2 . . ?
C61 C62 H62A 110.2 . . ?
C63 C62 H62B 110.2 . . ?
C61 C62 H62B 110.2 . . ?
H62A C62 H62B 108.5 . . ?
C64 C63 C62 110.3(8) . . ?
C64 C63 H63A 109.6 . . ?
C62 C63 H63A 109.6 . . ?
C64 C63 H63B 109.6 . . ?
C62 C63 H63B 109.6 . . ?
H63A C63 H63B 108.1 . . ?
C63 C64 H64A 109.5 . . ?
C63 C64 H64B 109.5 . . ?
H64A C64 H64B 109.5 . . ?
C63 C64 H64C 109.5 . . ?
H64A C64 H64C 109.5 . . ?
H64B C64 H64C 109.5 . . ?
N8 C65 C66 113.5(10) . . ?
N8 C65 H65A 108.9 . . ?
C66 C65 H65A 108.9 . . ?
N8 C65 H65B 108.9 . . ?
C66 C65 H65B 108.9 . . ?
H65A C65 H65B 107.7 . . ?
C65 C66 C67 110.1(11) . . ?
C65 C66 H66A 109.6 . . ?
C67 C66 H66A 109.6 . . ?
C65 C66 H66B 109.6 . . ?
C67 C66 H66B 109.6 . . ?
H66A C66 H66B 108.1 . . ?
C68 C67 C66 104.6(10) . . ?
C68 C67 H67A 110.8 . . ?
C66 C67 H67A 110.8 . . ?
C68 C67 H67B 110.8 . . ?
C66 C67 H67B 110.8 . . ?
H67A C67 H67B 108.9 . . ?
C67 C68 H68A 109.5 . . ?
C67 C68 H68B 109.5 . . ?
H68A C68 H68B 109.5 . . ?
C67 C68 H68C 109.5 . . ?
H68A C68 H68C 109.5 . . ?
H68B C68 H68C 109.5 . . ?
C70 C69 N8 114.3(7) . . ?
C70 C69 H69A 108.7 . . ?
N8 C69 H69A 108.7 . . ?
C70 C69 H69B 108.7 . . ?
N8 C69 H69B 108.7 . . ?
H69A C69 H69B 107.6 . . ?
C71 C70 C69 110.6(8) . . ?
C71 C70 H70A 109.5 . . ?
C69 C70 H70A 109.5 . . ?
C71 C70 H70B 109.5 . . ?
C69 C70 H70B 109.5 . . ?
H70A C70 H70B 108.1 . . ?
C72 C71 C70 118.0(12) . . ?
C72 C71 H71A 107.8 . . ?
C70 C71 H71A 107.8 . . ?
C72 C71 H71B 107.8 . . ?
C70 C71 H71B 107.8 . . ?
H71A C71 H71B 107.2 . . ?
C71 C72 H72A 109.5 . . ?
C71 C72 H72B 109.5 . . ?
H72A C72 H72B 109.5 . . ?
C71 C72 H72C 109.5 . . ?
H72A C72 H72C 109.5 . . ?
H72B C72 H72C 109.5 . . ?
O3 Cl1 O1 123.1(8) . . ?
O3 Cl1 O2 108.4(8) . . ?
O1 Cl1 O2 103.6(7) . . ?
O3 Cl1 O4 110.2(9) . . ?
O1 Cl1 O4 116.5(8) . . ?
O2 Cl1 O4 88.5(8) . . ?
O7 Cl2 O5 120.7(6) . . ?
O7 Cl2 O6 103.7(6) . . ?
O5 Cl2 O6 108.4(6) . . ?
O7 Cl2 O8 104.7(8) . . ?
O5 Cl2 O8 113.1(8) . . ?
O6 Cl2 O8 104.8(8) . . ?
O11 Cl3 O12 116.0(8) . . ?
O11 Cl3 O9 113.8(6) . . ?
O12 Cl3 O9 119.7(6) . . ?
O11 Cl3 O10 113.6(7) . . ?
O12 Cl3 O10 86.8(8) . . ?
O9 Cl3 O10 102.6(6) . . ?
O14 Cl4 O15 119.6(8) . . ?
O14 Cl4 O13 112.7(7) . . ?
O15 Cl4 O13 117.9(6) . . ?
O14 Cl4 O16 107.1(9) . . ?
O15 Cl4 O16 95.7(8) . . ?
O13 Cl4 O16 99.0(9) . . ?
O18 Cl5 O19 118.3(7) . . ?
O18 Cl5 O17 117.7(6) . . ?
O19 Cl5 O17 116.3(6) . . ?
O18 Cl5 O20 99.5(7) . . ?
O19 Cl5 O20 96.2(7) . . ?
O17 Cl5 O20 102.2(7) . . ?

loop_
_geom_bond_atom_site_label_1
_geom_bond_atom_site_label_2
_geom_bond_distance
_geom_bond_site_symmetry_2
_geom_bond_publ_flag
Cu1 N6 1.992(5) . ?
Cu1 N1 2.003(5) . ?
Cu1 N5 2.091(5) . ?
Cu1 N2 2.093(5) . ?
Cu1 Br1 2.4055(12) . ?
N1 C1 1.332(7) . ?
N1 C5 1.344(8) . ?
N2 C6 1.322(7) . ?
N2 C10 1.332(7) . ?
N3 C13 1.468(8) . ?
N3 C11 1.540(7) . ?
N3 C17 1.545(8) . ?
N3 C21 1.564(8) . ?
N4 C29 1.498(8) . ?
N4 C33 1.498(8) . ?
N4 C25 1.528(11) . ?
N4 C12 1.532(8) . ?
N5 C37 1.341(8) . ?
N5 C41 1.363(7) . ?
N6 C42 1.312(7) . ?
N6 C46 1.354(7) . ?
N7 C47 1.500(10) . ?
N7 C57 1.500(9) . ?
N7 C53 1.511(14) . ?
N7 C49 1.542(10) . ?
N8 C65 1.504(15) . ?
N8 C61 1.529(9) . ?
N8 C48 1.555(9) . ?
N8 C69 1.558(9) . ?
C1 C2 1.375(8) . ?
C1 H1 0.9300 . ?
C2 C3 1.427(9) . ?
C2 C11 1.471(8) . ?
C3 C4 1.383(9) . ?
C3 H3 0.9300 . ?
C4 C5 1.370(8) . ?
C4 H4 0.9300 . ?
C5 C6 1.504(8) . ?
C6 C7 1.414(9) . ?
C7 C8 1.359(9) . ?
C7 H7 0.9300 . ?
C8 C9 1.420(9) . ?
C8 H8 0.9300 . ?
C9 C10 1.406(8) . ?
C9 C12 1.463(8) . ?
C10 H10 0.9300 . ?
C11 H11A 0.9700 . ?
C11 H11B 0.9700 . ?
C12 H12A 0.9700 . ?
C12 H12B 0.9700 . ?
C13 C14 1.511(10) . ?
C13 H13A 0.9700 . ?
C13 H13B 0.9700 . ?
C14 C15 1.489(12) . ?
C14 H14A 0.9700 . ?
C14 H14B 0.9700 . ?
C15 C16 1.458(16) . ?
C15 H15A 0.9700 . ?
C15 H15B 0.9700 . ?
C16 H16A 0.9600 . ?
C16 H16B 0.9600 . ?
C16 H16C 0.9600 . ?
C17 C18 1.497(10) . ?
C17 H17A 0.9700 . ?
C17 H17B 0.9700 . ?
C18 C19 1.526(12) . ?
C18 H18A 0.9700 . ?
C18 H18B 0.9700 . ?
C19 C20 1.568(16) . ?
C19 H19A 0.9700 . ?
C19 H19B 0.9700 . ?
C20 H20A 0.9600 . ?
C20 H20B 0.9600 . ?
C20 H20C 0.9600 . ?
C21 C22 1.451(11) . ?
C21 H21A 0.9700 . ?
C21 H21B 0.9700 . ?
C22 C23 1.465(14) . ?
C22 H22A 0.9700 . ?
C22 H22B 0.9700 . ?
C23 C24 1.41(2) . ?
C23 H23A 0.9700 . ?
C23 H23B 0.9700 . ?
C24 H24A 0.9600 . ?
C24 H24B 0.9600 . ?
C24 H24C 0.9600 . ?
C25 C26 1.502(14) . ?
C25 H25A 0.9700 . ?
C25 H25B 0.9700 . ?
C26 C27 1.530(14) . ?
C26 H26A 0.9700 . ?
C26 H26B 0.9700 . ?
C27 C28 1.495(8) . ?
C27 H27A 0.9700 . ?
C27 H27B 0.9700 . ?
C28 H28A 0.9600 . ?
C28 H28B 0.9600 . ?
C28 H28C 0.9600 . ?
C29 C30 1.481(12) . ?
C29 H29A 0.9700 . ?
C29 H29B 0.9700 . ?
C30 C31 1.533(13) . ?
C30 H30A 0.9700 . ?
C30 H30B 0.9700 . ?
C31 C32 1.34(2) . ?
C31 H31A 0.9700 . ?
C31 H31B 0.9700 . ?
C32 H32A 0.9600 . ?
C32 H32B 0.9600 . ?
C32 H32C 0.9600 . ?
C33 C34 1.525(9) . ?
C33 H33A 0.9700 . ?
C33 H33B 0.9700 . ?
C34 C35 1.484(17) . ?
C34 H34A 0.9700 . ?
C34 H34B 0.9700 . ?
C35 C36 1.18(2) . ?
C35 H35A 0.9700 . ?
C35 H35B 0.9700 . ?
C36 H36A 0.9600 . ?
C36 H36B 0.9600 . ?
C36 H36C 0.9600 . ?
C37 C38 1.328(9) . ?
C37 H37 0.9300 . ?
C38 C39 1.422(9) . ?
C38 C47 1.524(9) . ?
C39 C40 1.364(9) . ?
C39 H39 0.9300 . ?
C40 C41 1.357(9) . ?
C40 H40 0.9300 . ?
C41 C42 1.510(8) . ?
C42 C43 1.390(8) . ?
C43 C44 1.367(10) . ?
C43 H43 0.9300 . ?
C44 C45 1.372(9) . ?
C44 H44 0.9300 . ?
C45 C46 1.406(8) . ?
C45 C48 1.503(9) . ?
C46 H46 0.9300 . ?
C47 H47A 0.9700 . ?
C47 H47B 0.9700 . ?
C48 H48A 0.9700 . ?
C48 H48B 0.9700 . ?
C49 C50 1.500(13) . ?
C49 H49A 0.9700 . ?
C49 H49B 0.9700 . ?
C50 C51 1.518(8) . ?
C50 H50A 0.9700 . ?
C50 H50B 0.9700 . ?
C51 C52 1.507(9) . ?
C51 H51A 0.9700 . ?
C51 H51B 0.9700 . ?
C52 H52A 0.9600 . ?
C52 H52B 0.9600 . ?
C52 H52C 0.9600 . ?
C53 C54 1.62(2) . ?
C53 H53A 0.9700 . ?
C53 H53B 0.9700 . ?
C54 C55 1.531(8) . ?
C54 H54A 0.9700 . ?
C54 H54B 0.9700 . ?
C55 C56 1.500(8) . ?
C55 H55A 0.9700 . ?
C55 H55B 0.9700 . ?
C56 H56A 0.9600 . ?
C56 H56B 0.9600 . ?
C56 H56C 0.9600 . ?
C57 C58 1.490(13) . ?
C57 H57A 0.9700 . ?
C57 H57B 0.9700 . ?
C58 C59 1.585(13) . ?
C58 H58A 0.9700 . ?
C58 H58B 0.9700 . ?
C59 C60 1.408(15) . ?
C59 H59A 0.9700 . ?
C59 H59B 0.9700 . ?
C60 H60A 0.9600 . ?
C60 H60B 0.9600 . ?
C60 H60C 0.9600 . ?
C61 C62 1.544(13) . ?
C61 H61A 0.9700 . ?
C61 H61B 0.9700 . ?
C62 C63 1.542(13) . ?
C62 H62A 0.9700 . ?
C62 H62B 0.9700 . ?
C63 C64 1.486(8) . ?
C63 H63A 0.9700 . ?
C63 H63B 0.9700 . ?
C64 H64A 0.9600 . ?
C64 H64B 0.9600 . ?
C64 H64C 0.9600 . ?
C65 C66 1.557(18) . ?
C65 H65A 0.9700 . ?
C65 H65B 0.9700 . ?
C66 C67 1.594(18) . ?
C66 H66A 0.9700 . ?
C66 H66B 0.9700 . ?
C67 C68 1.500(8) . ?
C67 H67A 0.9700 . ?
C67 H67B 0.9700 . ?
C68 H68A 0.9600 . ?
C68 H68B 0.9600 . ?
C68 H68C 0.9600 . ?
C69 C70 1.482(12) . ?
C69 H69A 0.9700 . ?
C69 H69B 0.9700 . ?
C70 C71 1.465(14) . ?
C70 H70A 0.9700 . ?
C70 H70B 0.9700 . ?
C71 C72 1.36(2) . ?
C71 H71A 0.9700 . ?
C71 H71B 0.9700 . ?
C72 H72A 0.9600 . ?
C72 H72B 0.9600 . ?
C72 H72C 0.9600 . ?
Cl1 O3 1.313(15) . ?
Cl1 O1 1.318(10) . ?
Cl1 O2 1.402(12) . ?
Cl1 O4 1.442(17) . ?
Cl2 O7 1.356(11) . ?
Cl2 O5 1.366(9) . ?
Cl2 O6 1.401(10) . ?
Cl2 O8 1.527(19) . ?
Cl3 O11 1.303(11) . ?
Cl3 O12 1.369(14) . ?
Cl3 O9 1.413(6) . ?
Cl3 O10 1.607(14) . ?
Cl4 O14 1.275(13) . ?
Cl4 O15 1.289(11) . ?
Cl4 O13 1.407(9) . ?
Cl4 O16 1.575(18) . ?
Cl5 O18 1.297(12) . ?
Cl5 O19 1.322(10) . ?
Cl5 O17 1.374(8) . ?
Cl5 O20 1.525(13) . ?
